data_7116778
loop_
_publ_author_name
'Thomas J. Mazzacano'
'Neal P. Mankad'

_publ_section_title
;
 Thermal C-H borylation using a CO-free iron boryl complex
;
_journal_name_full Chem.Commun.
_journal_page_first 5379
_journal_paper_doi 10.1039/C4cc09180A
_journal_volume 51
_journal_year 2015
_chemical_formula_sum 'C23 H47 B Fe O2 P2'
_chemical_formula_weight 484.20
_chemical_name_common CpFe(PEt3)2(Bpin)
_space_group_crystal_system orthorhombic
_space_group_IT_number 62
_space_group_name_Hall '-P 2ac 2n'
_space_group_name_H-M_alt 'P n m a'
_symmetry_space_group_name_Hall '-P 2ac 2n'
_symmetry_space_group_name_H-M 'P n m a'
_atom_sites_solution_hydrogens geom
_audit_update_record
;
2014-10-22 deposited with the CCDC.
2014-12-08 downloaded from the CCDC.
;
_cell_angle_alpha 90
_cell_angle_beta 90
_cell_angle_gamma 90
_cell_formula_units_Z 4
_cell_length_a 13.8799(10)
_cell_length_b 16.5053(12)
_cell_length_c 11.7284(7)
_cell_measurement_reflns_used 9962
_cell_measurement_temperature 200.(2)
_cell_measurement_theta_max 26.2829
_cell_measurement_theta_min 2.2702
_cell_volume 2686.9(3)
_computing_cell_refinement 'SAINT V8.34A (Bruker AXS Inc., 2013)'
_computing_data_reduction 'SAINT V8.34A (Bruker AXS Inc., 2013)'
_computing_structure_refinement 'SHELXL-2014/6 (Sheldrick, 2014)'
_diffrn_ambient_temperature 200.(2)
_diffrn_detector_area_resol_mean 8.3330
_diffrn_measured_fraction_theta_full 1.000
_diffrn_measured_fraction_theta_max 1.000
_diffrn_radiation_wavelength 0.71073
_diffrn_reflns_av_R_equivalents 0.0650
_diffrn_reflns_av_unetI/netI 0.0291
_diffrn_reflns_limit_h_max 18
_diffrn_reflns_limit_h_min -17
_diffrn_reflns_limit_k_max 21
_diffrn_reflns_limit_k_min -21
_diffrn_reflns_limit_l_max 15
_diffrn_reflns_limit_l_min -15
_diffrn_reflns_number 45734
_diffrn_reflns_theta_full 27.88
_diffrn_reflns_theta_max 27.88
_diffrn_reflns_theta_min 2.13
_exptl_absorpt_coefficient_mu 0.696
_exptl_absorpt_correction_T_max 0.97
_exptl_absorpt_correction_T_min 0.70
_exptl_absorpt_correction_type multi-scan
_exptl_absorpt_process_details 'SADABS V2014/2 (Bruker AXS Inc.)'
_exptl_crystal_colour orange
_exptl_crystal_density_diffrn 1.197
_exptl_crystal_density_method 'not measured'
_exptl_crystal_description plate
_exptl_crystal_F_000 1048
_exptl_crystal_size_max 0.540
_exptl_crystal_size_mid 0.350
_exptl_crystal_size_min 0.050
_refine_diff_density_max 0.306
_refine_diff_density_min -0.396
_refine_ls_extinction_method none
_refine_ls_goodness_of_fit_ref 1.019
_refine_ls_hydrogen_treatment constr
_refine_ls_matrix_type full
_refine_ls_number_parameters 220
_refine_ls_number_reflns 3319
_refine_ls_number_restraints 50
_refine_ls_restrained_S_all 1.052
_refine_ls_R_factor_all 0.0472
_refine_ls_R_factor_gt 0.0344
_refine_ls_shift/su_max 0.022
_refine_ls_shift/su_mean 0.001
_refine_ls_structure_factor_coef Fsqd
_refine_ls_weighting_details 'w=1/[\s^2^(Fo^2^)+(0.0576P)^2^+1.1504P] where P=(Fo^2^+2Fc^2^)/3'
_refine_ls_weighting_scheme calc
_refine_ls_wR_factor_gt 0.0933
_refine_ls_wR_factor_ref 0.1040
_reflns_number_gt 2741
_reflns_number_total 3319
_reflns_threshold_expression 'I > 2\s(I)'
_cod_data_source_file c4cc09180a2.cif
_cod_data_source_block I
_cod_database_code 7116778

loop_
_space_group_symop_operation_xyz
'x, y, z'
'-x+1/2, -y, z+1/2'
'-x, y+1/2, -z'
'x+1/2, -y+1/2, -z+1/2'
'-x, -y, -z'
'x-1/2, y, -z-1/2'
'x, -y-1/2, z'
'-x-1/2, y-1/2, z-1/2'

loop_
_atom_site_type_symbol
_atom_site_label
_atom_site_fract_x
_atom_site_fract_y
_atom_site_fract_z
_atom_site_U_iso_or_equiv
_atom_site_adp_type
_atom_site_calc_flag
_atom_site_refinement_flags_adp
_atom_site_refinement_flags_occupancy
_atom_site_refinement_flags_posn
_atom_site_occupancy
_atom_site_disorder_assembly
_atom_site_disorder_group
Fe Fe1 0.38219(2) 0.75 0.42475(3) 0.02617(12) Uani d T P S 1.0 A .
P P1 0.28407(3) 0.64763(3) 0.40082(4) 0.03273(14) Uani d . . . 1.0 . .
B B1 0.3502(2) 0.75 0.5907(2) 0.0330(6) Uani d T P S 1.0 . .
C C1 0.51967(13) 0.79247(14) 0.46242(18) 0.0449(5) Uani d . . . 1.0 . .
H H1 0.5377 0.8283 0.5278 0.054 Uiso calc U . R 1.0 A .
C C2 0.49438(14) 0.81792(16) 0.3527(2) 0.0597(7) Uani d . . . 1.0 . .
H H2 0.4895 0.8755 0.327 0.072 Uiso calc U . R 1.0 A .
C C3 0.4792(2) 0.75 0.2841(3) 0.0689(12) Uani d T P S 1.0 A .
H H3 0.4616 0.75 0.2014 0.083 Uiso calc U P R 1.0 . .
C C4A 0.2927(4) 0.5899(3) 0.2648(4) 0.0492(14) Uani d U P D 0.507(7) A 1
H H4A1 0.3597 0.571 0.2541 0.059 Uiso calc U P R 0.507(7) A 1
H H4A2 0.2505 0.5416 0.2691 0.059 Uiso calc U P R 0.507(7) A 1
C C5A 0.2631(5) 0.6413(4) 0.1632(4) 0.0558(15) Uani d U P D 0.507(7) A 1
H H5A1 0.1952 0.6566 0.1706 0.084 Uiso calc U P R 0.507(7) A 1
H H5A2 0.2722 0.6102 0.0928 0.084 Uiso calc U P R 0.507(7) A 1
H H5A3 0.303 0.6903 0.1606 0.084 Uiso calc U P R 0.507(7) A 1
C C4B 0.2382(3) 0.6338(3) 0.2511(4) 0.0458(14) Uani d U P D 0.493(7) A 2
H H4B1 0.1935 0.5871 0.2504 0.055 Uiso calc U P R 0.493(7) A 2
H H4B2 0.2004 0.6825 0.23 0.055 Uiso calc U P R 0.493(7) A 2
C C5B 0.3150(5) 0.6199(4) 0.1594(5) 0.0586(17) Uani d U P D 0.493(7) A 2
H H5B1 0.3572 0.6674 0.155 0.088 Uiso calc U P R 0.493(7) A 2
H H5B2 0.2837 0.6114 0.0855 0.088 Uiso calc U P R 0.493(7) A 2
H H5B3 0.3533 0.572 0.1791 0.088 Uiso calc U P R 0.493(7) A 2
C C6A 0.1666(5) 0.6436(4) 0.4777(8) 0.0385(16) Uani d U P D 0.418(12) A 1
H H6A1 0.1764 0.623 0.5561 0.046 Uiso calc U P R 0.418(12) A 1
H H6A2 0.1385 0.6986 0.4828 0.046 Uiso calc U P R 0.418(12) A 1
C C7A 0.0897(6) 0.5805(5) 0.4045(8) 0.058(2) Uani d U P D 0.418(12) A 1
H H7A1 0.1083 0.524 0.4178 0.087 Uiso calc U P R 0.418(12) A 1
H H7A2 0.0934 0.5924 0.3227 0.087 Uiso calc U P R 0.418(12) A 1
H H7A3 0.0236 0.5891 0.4312 0.087 Uiso calc U P R 0.418(12) A 1
C C6B 0.1541(3) 0.6548(3) 0.4221(7) 0.0433(12) Uani d U P D 0.582(12) A 2
H H6B1 0.1406 0.6954 0.4822 0.052 Uiso calc U P R 0.582(12) A 2
H H6B2 0.1236 0.6738 0.3507 0.052 Uiso calc U P R 0.582(12) A 2
C C7B 0.1059(5) 0.5666(4) 0.4595(9) 0.066(2) Uani d U P D 0.582(12) A 2
H H7B1 0.083 0.5382 0.3913 0.098 Uiso calc U P R 0.582(12) A 2
H H7B2 0.0517 0.576 0.5114 0.098 Uiso calc U P R 0.582(12) A 2
H H7B3 0.1546 0.5334 0.498 0.098 Uiso calc U P R 0.582(12) A 2
C C8A 0.2976(4) 0.5546(3) 0.5036(5) 0.0437(15) Uani d U P D 0.442(8) A 1
H H8A1 0.2716 0.5703 0.579 0.052 Uiso calc U P R 0.442(8) A 1
H H8A2 0.2566 0.5103 0.4741 0.052 Uiso calc U P R 0.442(8) A 1
C C9A 0.3979(5) 0.5211(5) 0.5215(7) 0.064(2) Uani d U P D 0.442(8) A 1
H H9A1 0.4258 0.5062 0.4477 0.096 Uiso calc U P R 0.442(8) A 1
H H9A2 0.3945 0.4731 0.5704 0.096 Uiso calc U P R 0.442(8) A 1
H H9A3 0.4383 0.5623 0.5579 0.096 Uiso calc U P R 0.442(8) A 1
C C8B 0.3354(3) 0.5518(2) 0.4329(5) 0.0507(14) Uani d U P D 0.558(8) A 2
H H8B1 0.2905 0.5089 0.4073 0.061 Uiso calc U P R 0.558(8) A 2
H H8B2 0.3959 0.5457 0.3891 0.061 Uiso calc U P R 0.558(8) A 2
C C9B 0.3569(5) 0.5394(4) 0.5578(5) 0.0663(16) Uani d U P D 0.558(8) A 2
H H9B1 0.4034 0.5803 0.5833 0.099 Uiso calc U P R 0.558(8) A 2
H H9B2 0.3839 0.4852 0.5694 0.099 Uiso calc U P R 0.558(8) A 2
H H9B3 0.2972 0.5448 0.6019 0.099 Uiso calc U P R 0.558(8) A 2
C C10 0.3810(2) 0.75 0.7864(3) 0.0762(14) Uani d T P DS 1.0 . .
C C11 0.2708(2) 0.75 0.7676(2) 0.0591(9) Uani d T P S 1.0 A .
C C12A 0.4233(6) 0.7112(8) 0.8777(6) 0.091(4) Uani d . P D 0.438(12) A 1
H H12D 0.3802 0.6835 0.9325 0.109 Uiso calc U P R 0.438(12) A 1
H H12E 0.4855 0.6835 0.8642 0.109 Uiso calc U P R 0.438(12) A 1
C C12B 0.4148(5) 0.6523(6) 0.8164(8) 0.100(4) Uani d . P D 0.562(12) A 2
H H12A 0.3823 0.6151 0.7637 0.15 Uiso calc U P R 0.562(12) A 2
H H12B 0.3966 0.639 0.8949 0.15 Uiso calc U P R 0.562(12) A 2
H H12C 0.4847 0.647 0.8076 0.15 Uiso calc U P R 0.562(12) A 2
C C13 0.2189(3) 0.6768(3) 0.8104(3) 0.1004(12) Uani d . . . 1.0 . .
H H13A 0.1526 0.677 0.7815 0.151 Uiso calc U . R 1.0 A .
H H13B 0.2179 0.6775 0.894 0.151 Uiso calc U . R 1.0 . .
H H13C 0.252 0.6279 0.7839 0.151 Uiso calc U . R 1.0 . .
O O1 0.41919(15) 0.75 0.67601(16) 0.0611(7) Uani d T P S 1.0 A .
O O2 0.26323(17) 0.77122(15) 0.64450(18) 0.0382(9) Uani d . P . 0.5 A .

loop_
_atom_site_aniso_label
_atom_site_aniso_U_11
_atom_site_aniso_U_22
_atom_site_aniso_U_33
_atom_site_aniso_U_12
_atom_site_aniso_U_13
_atom_site_aniso_U_23
Fe1 0.02054(18) 0.0362(2) 0.02175(18) 0 0.00049(12) 0
P1 0.0292(2) 0.0368(3) 0.0322(2) -0.00261(18) 0.00020(17) -0.00406(18)
B1 0.0314(14) 0.0431(15) 0.0246(13) 0 0.0004(10) 0
C1 0.0234(8) 0.0612(12) 0.0501(11) -0.0093(8) 0.0022(8) -0.0141(10)
C2 0.0278(10) 0.0705(16) 0.0808(17) 0.0017(10) 0.0173(11) 0.0377(14)
C3 0.0280(15) 0.148(4) 0.0303(14) 0 0.0076(12) 0
C4A 0.057(3) 0.044(2) 0.046(2) -0.007(2) 0.004(2) -0.0141(18)
C5A 0.061(4) 0.072(4) 0.034(3) -0.015(3) -0.004(3) -0.015(2)
C4B 0.044(3) 0.049(3) 0.044(3) -0.012(2) -0.0089(19) -0.0105(19)
C5B 0.068(4) 0.073(4) 0.035(2) -0.019(3) 0.000(3) -0.016(2)
C6A 0.034(3) 0.035(3) 0.046(4) -0.007(2) 0.010(3) 0.004(3)
C7A 0.051(4) 0.051(4) 0.073(5) -0.027(3) -0.007(4) 0.022(4)
C6B 0.036(2) 0.041(2) 0.054(3) -0.0090(16) 0.003(2) 0.000(2)
C7B 0.050(3) 0.049(3) 0.097(6) -0.019(2) 0.021(3) -0.009(3)
C8A 0.055(3) 0.033(2) 0.044(3) 0.004(2) 0.002(3) 0.0132(19)
C9A 0.057(4) 0.056(4) 0.079(5) 0.016(3) 0.006(3) 0.032(4)
C8B 0.049(2) 0.0321(18) 0.071(3) -0.0014(16) 0.005(2) 0.0015(18)
C9B 0.067(4) 0.050(3) 0.081(4) 0.003(3) -0.001(3) 0.030(3)
C10 0.0413(18) 0.165(4) 0.0225(14) 0 0.0001(12) 0
C11 0.0469(17) 0.109(3) 0.0210(13) 0 0.0058(12) 0
C12A 0.087(5) 0.149(10) 0.036(3) 0.027(5) -0.011(3) 0.012(4)
C12B 0.082(4) 0.132(7) 0.087(6) 0.041(4) 0.004(4) 0.057(6)
C13 0.086(2) 0.136(3) 0.080(2) -0.023(2) -0.0058(18) 0.017(2)
O1 0.0370(11) 0.123(2) 0.0230(9) 0 -0.0032(8) 0
O2 0.0338(11) 0.059(3) 0.0215(10) -0.0001(10) 0.0035(9) -0.0027(10)

loop_
_atom_type_symbol
_atom_type_description
_atom_type_scat_dispersion_real
_atom_type_scat_dispersion_imag
_atom_type_scat_source
C C 0.0033 0.0016 'International Tables Vol C Tables 4.2.6.8 and 6.1.1.4'
H H 0.0000 0.0000 'International Tables Vol C Tables 4.2.6.8 and 6.1.1.4'
B B 0.0013 0.0007 'International Tables Vol C Tables 4.2.6.8 and 6.1.1.4'
Fe Fe 0.3463 0.8444 'International Tables Vol C Tables 4.2.6.8 and 6.1.1.4'
O O 0.0106 0.0060 'International Tables Vol C Tables 4.2.6.8 and 6.1.1.4'
P P 0.1023 0.0942 'International Tables Vol C Tables 4.2.6.8 and 6.1.1.4'

loop_
_geom_angle_atom_site_label_1
_geom_angle_atom_site_label_2
_geom_angle_atom_site_label_3
_geom_angle_site_symmetry_1
_geom_angle_site_symmetry_3
_geom_angle
B1 Fe1 C1 . 7_575 89.81(10)
B1 Fe1 C1 . . 89.81(10)
C1 Fe1 C1 7_575 . 39.39(13)
B1 Fe1 C2 . . 123.92(11)
C1 Fe1 C2 7_575 . 65.45(8)
C1 Fe1 C2 . . 39.12(9)
B1 Fe1 C2 . 7_575 123.92(11)
C1 Fe1 C2 7_575 7_575 39.13(9)
C1 Fe1 C2 . 7_575 65.45(8)
C2 Fe1 C2 . 7_575 64.64(15)
B1 Fe1 C3 . . 153.61(13)
C1 Fe1 C3 7_575 . 65.45(10)
C1 Fe1 C3 . . 65.44(10)
C2 Fe1 C3 . . 38.56(9)
C2 Fe1 C3 7_575 . 38.56(9)
B1 Fe1 P1 . 7_575 89.25(6)
C1 Fe1 P1 7_575 7_575 149.13(6)
C1 Fe1 P1 . 7_575 109.75(6)
C2 Fe1 P1 . 7_575 89.87(7)
C2 Fe1 P1 7_575 7_575 145.42(9)
C3 Fe1 P1 . 7_575 107.11(5)
B1 Fe1 P1 . . 89.25(6)
C1 Fe1 P1 7_575 . 109.75(6)
C1 Fe1 P1 . . 149.13(6)
C2 Fe1 P1 . . 145.42(9)
C2 Fe1 P1 7_575 . 89.86(7)
C3 Fe1 P1 . . 107.11(5)
P1 Fe1 P1 7_575 . 101.09(3)
C8B P1 C6B . . 115.2(2)
C4A P1 C6A . . 116.9(3)
C8B P1 C4B . . 103.0(2)
C6B P1 C4B . . 78.5(3)
C4A P1 C8A . . 96.9(2)
C6A P1 C8A . . 76.0(3)
C8B P1 Fe1 . . 114.29(14)
C6B P1 Fe1 . . 123.20(14)
C4A P1 Fe1 . . 117.73(14)
C6A P1 Fe1 . . 120.64(18)
C4B P1 Fe1 . . 115.09(14)
C8A P1 Fe1 . . 117.77(16)
O1 B1 O2 . 7_575 105.6(2)
O1 B1 O2 . . 105.6(2)
O2 B1 O2 7_575 . 28.8(2)
O1 B1 Fe1 . . 123.4(2)
O2 B1 Fe1 7_575 . 128.9(2)
O2 B1 Fe1 . . 128.9(2)
C2 C1 C1 . 7_575 107.47(15)
C2 C1 Fe1 . . 71.07(12)
C1 C1 Fe1 7_575 . 70.31(6)
C2 C1 H1 . . 126.2
C1 C1 H1 7_575 . 126.2
Fe1 C1 H1 . . 126.2
C3 C2 C1 . . 109.1(2)
C3 C2 Fe1 . . 72.01(15)
C1 C2 Fe1 . . 69.81(11)
C3 C2 H2 . . 125.4
C1 C2 H2 . . 125.4
Fe1 C2 H2 . . 125.4
C2 C3 C2 . 7_575 106.9(3)
C2 C3 Fe1 . . 69.43(14)
C2 C3 Fe1 7_575 . 69.43(14)
C2 C3 H3 . . 126.6
C2 C3 H3 7_575 . 126.6
Fe1 C3 H3 . . 126.6
C5A C4A P1 . . 111.6(4)
C5A C4A H4A1 . . 109.3
P1 C4A H4A1 . . 109.3
C5A C4A H4A2 . . 109.3
P1 C4A H4A2 . . 109.3
H4A1 C4A H4A2 . . 108.0
C4A C5A H5A1 . . 109.5
C4A C5A H5A2 . . 109.5
H5A1 C5A H5A2 . . 109.5
C4A C5A H5A3 . . 109.5
H5A1 C5A H5A3 . . 109.5
H5A2 C5A H5A3 . . 109.5
C5B C4B P1 . . 115.9(4)
C5B C4B H4B1 . . 108.3
P1 C4B H4B1 . . 108.3
C5B C4B H4B2 . . 108.3
P1 C4B H4B2 . . 108.3
H4B1 C4B H4B2 . . 107.4
C4B C5B H5B1 . . 109.5
C4B C5B H5B2 . . 109.5
H5B1 C5B H5B2 . . 109.5
C4B C5B H5B3 . . 109.5
H5B1 C5B H5B3 . . 109.5
H5B2 C5B H5B3 . . 109.5
C7A C6A P1 . . 108.8(5)
C7A C6A H6A1 . . 109.9
P1 C6A H6A1 . . 109.9
C7A C6A H6A2 . . 109.9
P1 C6A H6A2 . . 109.9
H6A1 C6A H6A2 . . 108.3
C6A C7A H7A1 . . 109.5
C6A C7A H7A2 . . 109.5
H7A1 C7A H7A2 . . 109.5
C6A C7A H7A3 . . 109.5
H7A1 C7A H7A3 . . 109.5
H7A2 C7A H7A3 . . 109.5
C7B C6B P1 . . 112.2(4)
C7B C6B H6B1 . . 109.2
P1 C6B H6B1 . . 109.2
C7B C6B H6B2 . . 109.2
P1 C6B H6B2 . . 109.2
H6B1 C6B H6B2 . . 107.9
C6B C7B H7B1 . . 109.5
C6B C7B H7B2 . . 109.5
H7B1 C7B H7B2 . . 109.5
C6B C7B H7B3 . . 109.5
H7B1 C7B H7B3 . . 109.5
H7B2 C7B H7B3 . . 109.5
C9A C8A P1 . . 117.4(4)
C9A C8A H8A1 . . 108.0
P1 C8A H8A1 . . 108.0
C9A C8A H8A2 . . 108.0
P1 C8A H8A2 . . 108.0
H8A1 C8A H8A2 . . 107.2
C8A C9A H9A1 . . 109.5
C8A C9A H9A2 . . 109.5
H9A1 C9A H9A2 . . 109.5
C8A C9A H9A3 . . 109.5
H9A1 C9A H9A3 . . 109.5
H9A2 C9A H9A3 . . 109.5
C9B C8B P1 . . 113.9(4)
C9B C8B H8B1 . . 108.8
P1 C8B H8B1 . . 108.8
C9B C8B H8B2 . . 108.8
P1 C8B H8B2 . . 108.8
H8B1 C8B H8B2 . . 107.7
C8B C9B H9B1 . . 109.5
C8B C9B H9B2 . . 109.5
H9B1 C9B H9B2 . . 109.5
C8B C9B H9B3 . . 109.5
H9B1 C9B H9B3 . . 109.5
H9B2 C9B H9B3 . . 109.5
C12A C10 C12A 7_575 . 55.4(11)
C12A C10 O1 7_575 . 123.9(5)
C12A C10 O1 . . 123.9(5)
C12A C10 C11 7_575 . 122.1(4)
C12A C10 C11 . . 122.1(4)
O1 C10 C11 . . 104.1(2)
O1 C10 C12B . 7_575 95.0(3)
C11 C10 C12B . 7_575 107.4(3)
O1 C10 C12B . . 95.0(3)
C11 C10 C12B . . 107.4(3)
C12B C10 C12B 7_575 . 140.1(8)
C13 C11 C13 7_575 . 108.0(4)
C13 C11 O2 7_575 . 95.8(2)
C13 C11 O2 . . 118.8(2)
C13 C11 O2 7_575 7_575 118.8(2)
C13 C11 O2 . 7_575 95.8(2)
O2 C11 O2 . 7_575 27.2(2)
C13 C11 C10 7_575 . 115.5(2)
C13 C11 C10 . . 115.5(2)
O2 C11 C10 . . 102.0(2)
O2 C11 C10 7_575 . 102.0(2)
C12A C12A C10 7_575 . 62.3(6)
C12A C12A H12D 7_575 . 117.5
C10 C12A H12D . . 117.5
C12A C12A H12E 7_575 . 117.5
C10 C12A H12E . . 117.5
H12D C12A H12E . . 114.6
C10 C12B H12A . . 109.5
C10 C12B H12B . . 109.5
H12A C12B H12B . . 109.5
C10 C12B H12C . . 109.5
H12A C12B H12C . . 109.5
H12B C12B H12C . . 109.5
C11 C13 H13A . . 109.5
C11 C13 H13B . . 109.5
H13A C13 H13B . . 109.5
C11 C13 H13C . . 109.5
H13A C13 H13C . . 109.5
H13B C13 H13C . . 109.5
B1 O1 C10 . . 114.0(2)
O2 O2 B1 7_575 . 75.58(10)
O2 O2 C11 7_575 . 76.40(10)
B1 O2 C11 . . 108.4(2)

loop_
_geom_bond_atom_site_label_1
_geom_bond_atom_site_label_2
_geom_bond_site_symmetry_2
_geom_bond_distance
Fe1 B1 . 1.996(3)
Fe1 C1 7_575 2.0803(18)
Fe1 C1 . 2.0803(18)
Fe1 C2 . 2.097(2)
Fe1 C2 7_575 2.097(2)
Fe1 C3 . 2.130(3)
Fe1 P1 7_575 2.1881(5)
Fe1 P1 . 2.1882(5)
P1 C8B . 1.775(4)
P1 C6B . 1.825(5)
P1 C4A . 1.862(4)
P1 C6A . 1.865(6)
P1 C4B . 1.882(4)
P1 C8A . 1.962(5)
B1 O1 . 1.384(3)
B1 O2 7_575 1.407(4)
B1 O2 . 1.407(4)
C1 C2 . 1.399(3)
C1 C1 7_575 1.402(4)
C1 H1 . 1.0
C2 C3 . 1.396(3)
C2 H2 . 1.0
C3 C2 7_575 1.396(3)
C3 H3 . 1.0
C4A C5A . 1.519(8)
C4A H4A1 . 0.99
C4A H4A2 . 0.99
C5A H5A1 . 0.98
C5A H5A2 . 0.98
C5A H5A3 . 0.98
C4B C5B . 1.532(8)
C4B H4B1 . 0.99
C4B H4B2 . 0.99
C5B H5B1 . 0.98
C5B H5B2 . 0.98
C5B H5B3 . 0.98
C6A C7A . 1.722(11)
C6A H6A1 . 0.99
C6A H6A2 . 0.99
C7A H7A1 . 0.98
C7A H7A2 . 0.98
C7A H7A3 . 0.98
C6B C7B . 1.662(8)
C6B H6B1 . 0.99
C6B H6B2 . 0.99
C7B H7B1 . 0.98
C7B H7B2 . 0.98
C7B H7B3 . 0.98
C8A C9A . 1.512(9)
C8A H8A1 . 0.99
C8A H8A2 . 0.99
C9A H9A1 . 0.98
C9A H9A2 . 0.98
C9A H9A3 . 0.98
C8B C9B . 1.509(8)
C8B H8B1 . 0.99
C8B H8B2 . 0.99
C9B H9B1 . 0.98
C9B H9B2 . 0.98
C9B H9B3 . 0.98
C10 C12A 7_575 1.379(6)
C10 C12A . 1.379(6)
C10 O1 . 1.398(4)
C10 C11 . 1.546(5)
C10 C12B 7_575 1.716(7)
C10 C12B . 1.716(7)
C11 C13 7_575 1.494(4)
C11 C13 . 1.494(4)
C11 O2 . 1.490(3)
C11 O2 7_575 1.490(3)
C12A C12A 7_575 1.28(3)
C12A H12D . 0.99
C12A H12E . 0.99
C12B H12A . 0.98
C12B H12B . 0.98
C12B H12C . 0.98
C13 H13A . 0.98
C13 H13B . 0.98
C13 H13C . 0.98
O2 O2 7_575 0.700(5)
